data_7115988
loop_
_publ_author_name
'Marc Devillard'
'Emmanuel Nicolas'
'Christian Appelt'
'Jana Backs'
'Sonia Mallet-Ladeira'
Ghenwa
Bouhadir'
'J. Chris Slootweg'
'Werner Uhl'
'Didier Bourissou'

_publ_section_title
;
 Novel zwitterionic complexes arising from the coordination of an
 ambiphilic phosphorus-aluminum ligand to gold
;
_journal_name_full Chem.Commun.
_journal_page_first 14805
_journal_paper_doi 10.1039/C4cc06992G
_journal_volume 50
_journal_year 2014
_chemical_compound_source 'synthesis as described'
_chemical_formula_moiety 'C41 H54 Al Cl P Rh'
_chemical_formula_sum 'C41 H54 Al Cl P Rh'
_chemical_formula_weight 743.15
_chemical_name_systematic
;
 ?
;
_space_group_IT_number 2
_symmetry_cell_setting triclinic
_symmetry_Int_Tables_number 2
_symmetry_space_group_name_Hall '-P 1'
_symmetry_space_group_name_H-M 'P -1'
_atom_sites_solution_hydrogens geom
_atom_sites_solution_primary direct
_atom_sites_solution_secondary difmap
_cell_angle_alpha 80.717(6)
_cell_angle_beta 72.804(5)
_cell_angle_gamma 68.413(5)
_cell_formula_units_Z 2
_cell_length_a 11.5935(14)
_cell_length_b 12.8808(17)
_cell_length_c 14.3137(18)
_cell_measurement_reflns_used 3321
_cell_measurement_temperature 193(2)
_cell_measurement_theta_max 21.49
_cell_measurement_theta_min 2.33
_cell_measurement_wavelength 0.71073
_cell_volume 1895.4(4)
_computing_cell_refinement 'APEX2 and SAINT (Bruker, 2008)'
_computing_data_collection 'APEX2 (Bruker, 2008)'
_computing_data_reduction 'SAINT (Bruker, 2008)'
_computing_molecular_graphics 'Ortep-3 for Windows (Farrugia, 1997)'
_computing_publication_material 'WinGX publication routines (Farrugia, 1999)'
_computing_structure_refinement 'SHELXL-97 (Sheldrick, 2008)'
_computing_structure_solution 'SHELXS-97 (Sheldrick, 2008)'
_diffrn_ambient_temperature 193(2)
_diffrn_measured_fraction_theta_full 0.983
_diffrn_measured_fraction_theta_max 0.983
_diffrn_measurement_device_type 'Bruker Kappa APEX II Quazar'
_diffrn_measurement_method 'phi and omega scans'
_diffrn_radiation_monochromator 'multilayer optics'
_diffrn_radiation_probe x-ray
_diffrn_radiation_source 'microfocus sealed tube'
_diffrn_radiation_type MoK\a
_diffrn_radiation_wavelength 0.71073
_diffrn_reflns_av_R_equivalents 0.0579
_diffrn_reflns_av_unetI/netI 0.0602
_diffrn_reflns_limit_h_max 11
_diffrn_reflns_limit_h_min -11
_diffrn_reflns_limit_k_max 13
_diffrn_reflns_limit_k_min -13
_diffrn_reflns_limit_l_max 14
_diffrn_reflns_limit_l_min -14
_diffrn_reflns_number 16245
_diffrn_reflns_theta_full 21.56
_diffrn_reflns_theta_max 21.56
_diffrn_reflns_theta_min 3.12
_diffrn_standards_decay_% 0
_diffrn_standards_interval_count 0
_diffrn_standards_interval_time 0
_diffrn_standards_number 0
_exptl_absorpt_coefficient_mu 0.613
_exptl_absorpt_correction_T_max 0.9759
_exptl_absorpt_correction_T_min 0.9526
_exptl_absorpt_correction_type multi-scan
_exptl_absorpt_process_details '(SADABS; Bruker, 2008)'
_exptl_crystal_colour yellow
_exptl_crystal_density_diffrn 1.302
_exptl_crystal_density_method 'not measured'
_exptl_crystal_description block
_exptl_crystal_F_000 780
_exptl_crystal_size_max 0.08
_exptl_crystal_size_mid 0.08
_exptl_crystal_size_min 0.04
_refine_diff_density_max 0.306
_refine_diff_density_min -0.337
_refine_diff_density_rms 0.068
_refine_ls_extinction_method none
_refine_ls_goodness_of_fit_ref 1.039
_refine_ls_hydrogen_treatment constr
_refine_ls_matrix_type full
_refine_ls_number_parameters 418
_refine_ls_number_reflns 4314
_refine_ls_number_restraints 0
_refine_ls_restrained_S_all 1.039
_refine_ls_R_factor_all 0.0537
_refine_ls_R_factor_gt 0.0353
_refine_ls_shift/su_max 0.016
_refine_ls_shift/su_mean 0
_refine_ls_structure_factor_coef Fsqd
_refine_ls_weighting_details 'calc w=1/[\s^2^(Fo^2^)+(0.0269P)^2^+1.2342P] where P=(Fo^2^+2Fc^2^)/3'
_refine_ls_weighting_scheme calc
_refine_ls_wR_factor_gt 0.0682
_refine_ls_wR_factor_ref 0.0754
_reflns_number_gt 3451
_reflns_number_total 4314
_reflns_threshold_expression >2sigma(I)
_cod_data_source_file c4cc06992g2.cif
_cod_data_source_block 2Rh
_cod_database_code 7115988

loop_
_symmetry_equiv_pos_as_xyz
'x, y, z'
'-x, -y, -z'

loop_
_atom_site_label
_atom_site_type_symbol
_atom_site_fract_x
_atom_site_fract_y
_atom_site_fract_z
_atom_site_U_iso_or_equiv
_atom_site_adp_type
_atom_site_occupancy
_atom_site_symmetry_multiplicity
_atom_site_calc_flag
_atom_site_refinement_flags
C1 C 0.0651(4) 0.6873(3) 0.7517(3) 0.0269(11) Uani 1 1 d .
C2 C 0.0044(4) 0.8151(4) 0.7428(4) 0.0448(14) Uani 1 1 d .
H2A H -0.0794 0.8353 0.7291 0.067 Uiso 1 1 calc R
H2B H 0.0606 0.8456 0.6894 0.067 Uiso 1 1 calc R
H2C H -0.0068 0.846 0.8044 0.067 Uiso 1 1 calc R
C3 C -0.0332(4) 0.6434(4) 0.8287(3) 0.0384(13) Uani 1 1 d .
H3A H -0.0511 0.6742 0.8918 0.058 Uiso 1 1 calc R
H3B H 0.0017 0.5616 0.8355 0.058 Uiso 1 1 calc R
H3C H -0.1128 0.6665 0.808 0.058 Uiso 1 1 calc R
C4 C 0.0807(4) 0.6425(5) 0.6545(3) 0.0506(15) Uani 1 1 d .
H4A H -0.0032 0.6661 0.6402 0.076 Uiso 1 1 calc R
H4B H 0.1166 0.5606 0.659 0.076 Uiso 1 1 calc R
H4C H 0.1388 0.672 0.6019 0.076 Uiso 1 1 calc R
C5 C 0.3016(4) 0.4808(3) 0.8435(3) 0.0248(11) Uani 1 1 d .
C6 C 0.2199(4) 0.4577(4) 0.9444(3) 0.0353(12) Uani 1 1 d .
H6A H 0.2531 0.3782 0.9643 0.053 Uiso 1 1 calc R
H6B H 0.1308 0.4777 0.9415 0.053 Uiso 1 1 calc R
H6C H 0.2233 0.5026 0.9921 0.053 Uiso 1 1 calc R
C7 C 0.3080(5) 0.3972(4) 0.7748(3) 0.0386(13) Uani 1 1 d .
H7A H 0.3362 0.3211 0.8044 0.058 Uiso 1 1 calc R
H7B H 0.369 0.403 0.7117 0.058 Uiso 1 1 calc R
H7C H 0.2228 0.4145 0.7645 0.058 Uiso 1 1 calc R
C8 C 0.4383(4) 0.4522(4) 0.8533(3) 0.0420(13) Uani 1 1 d .
H8A H 0.4373 0.4994 0.901 0.063 Uiso 1 1 calc R
H8B H 0.4939 0.4655 0.7895 0.063 Uiso 1 1 calc R
H8C H 0.4711 0.3733 0.8755 0.063 Uiso 1 1 calc R
C9 C 0.2922(4) 0.7493(3) 0.8294(3) 0.0193(10) Uani 1 1 d .
C10 C 0.2790(4) 0.7613(3) 0.9240(3) 0.0202(10) Uani 1 1 d .
H10 H 0.3259 0.8022 0.9364 0.024 Uiso 1 1 calc R
C11 C 0.2002(4) 0.7184(3) 1.0101(3) 0.0208(10) Uani 1 1 d .
C12 C 0.2460(4) 0.6733(4) 1.0926(3) 0.0316(12) Uani 1 1 d .
H12 H 0.3292 0.6701 1.0923 0.038 Uiso 1 1 calc R
C13 C 0.1733(5) 0.6329(4) 1.1749(3) 0.0417(13) Uani 1 1 d .
H13 H 0.2073 0.6008 1.2298 0.05 Uiso 1 1 calc R
C14 C 0.0515(5) 0.6396(4) 1.1769(4) 0.0437(14) Uani 1 1 d .
H14 H 0.0008 0.6124 1.2335 0.052 Uiso 1 1 calc R
C15 C 0.0029(4) 0.6858(4) 1.0967(4) 0.0360(13) Uani 1 1 d .
H15 H -0.0815 0.691 1.0983 0.043 Uiso 1 1 calc R
C16 C 0.0770(4) 0.7245(3) 1.0143(3) 0.0264(11) Uani 1 1 d .
H16 H 0.0428 0.7559 0.9594 0.032 Uiso 1 1 calc R
C17 C 0.2512(4) 0.9379(3) 0.6960(3) 0.0212(10) Uani 1 1 d .
C18 C 0.1466(4) 1.0061(3) 0.7657(3) 0.0252(11) Uani 1 1 d .
C19 C 0.0391(4) 1.0792(4) 0.7374(3) 0.0315(12) Uani 1 1 d .
H19 H -0.03 1.1236 0.7852 0.038 Uiso 1 1 calc R
C20 C 0.0281(4) 1.0904(4) 0.6431(4) 0.0349(12) Uani 1 1 d .
C21 C 0.1322(4) 1.0282(4) 0.5749(3) 0.0313(12) Uani 1 1 d .
H21 H 0.1282 1.037 0.5086 0.038 Uiso 1 1 calc R
C22 C 0.2436(4) 0.9527(4) 0.5987(3) 0.0248(11) Uani 1 1 d .
C23 C 0.1452(4) 1.0088(4) 0.8719(3) 0.0328(12) Uani 1 1 d .
H23A H 0.0982 1.085 0.8935 0.049 Uiso 1 1 calc R
H23B H 0.2335 0.9854 0.8775 0.049 Uiso 1 1 calc R
H23C H 0.1029 0.9578 0.913 0.049 Uiso 1 1 calc R
C24 C -0.0932(4) 1.1670(4) 0.6150(4) 0.0551(15) Uani 1 1 d .
H24A H -0.0811 1.1655 0.5444 0.083 Uiso 1 1 calc R
H24B H -0.112 1.2435 0.6314 0.083 Uiso 1 1 calc R
H24C H -0.165 1.1413 0.6509 0.083 Uiso 1 1 calc R
C25 C 0.3487(4) 0.8918(4) 0.5145(3) 0.0386(13) Uani 1 1 d .
H25A H 0.4319 0.8894 0.5199 0.058 Uiso 1 1 calc R
H25B H 0.3335 0.9311 0.4524 0.058 Uiso 1 1 calc R
H25C H 0.3488 0.8153 0.5166 0.058 Uiso 1 1 calc R
C26 C 0.4708(4) 0.8827(3) 0.7929(3) 0.0185(10) Uani 1 1 d .
C27 C 0.4721(4) 0.9940(4) 0.7738(3) 0.0249(11) Uani 1 1 d .
C28 C 0.5434(4) 1.0280(4) 0.8171(3) 0.0297(12) Uani 1 1 d .
H28 H 0.5423 1.103 0.8039 0.036 Uiso 1 1 calc R
C29 C 0.6160(4) 0.9588(4) 0.8784(3) 0.0314(12) Uani 1 1 d .
C30 C 0.6194(4) 0.8491(4) 0.8929(3) 0.0294(12) Uani 1 1 d .
H30 H 0.6709 0.7989 0.9329 0.035 Uiso 1 1 calc R
C31 C 0.5506(4) 0.8092(3) 0.8514(3) 0.0233(11) Uani 1 1 d .
C32 C 0.4026(4) 1.0801(4) 0.7048(3) 0.0353(12) Uani 1 1 d .
H32A H 0.3104 1.1079 0.7364 0.053 Uiso 1 1 calc R
H32B H 0.4172 1.0454 0.6443 0.053 Uiso 1 1 calc R
H32C H 0.4355 1.1426 0.6892 0.053 Uiso 1 1 calc R
C33 C 0.6916(4) 0.9990(4) 0.9254(4) 0.0468(14) Uani 1 1 d .
H33A H 0.6327 1.0468 0.9786 0.07 Uiso 1 1 calc R
H33B H 0.7383 1.0418 0.8763 0.07 Uiso 1 1 calc R
H33C H 0.7528 0.9345 0.9518 0.07 Uiso 1 1 calc R
C34 C 0.5748(4) 0.6843(3) 0.8672(3) 0.0284(11) Uani 1 1 d .
H34A H 0.6662 0.6443 0.8629 0.043 Uiso 1 1 calc R
H34B H 0.5503 0.6598 0.8169 0.043 Uiso 1 1 calc R
H34C H 0.5237 0.6682 0.9322 0.043 Uiso 1 1 calc R
C35 C 0.6735(4) 0.7785(4) 0.5507(3) 0.0329(12) Uani 1 1 d .
H35 H 0.6187 0.8544 0.5509 0.039 Uiso 1 1 calc R
C36 C 0.7086(4) 0.7117(4) 0.6301(3) 0.0274(11) Uani 1 1 d .
H36 H 0.6821 0.7318 0.6961 0.033 Uiso 1 1 calc R
C37 C 0.7406(4) 0.7059(4) 0.4621(3) 0.0379(13) Uani 1 1 d .
H37 H 0.7462 0.7454 0.3956 0.045 Uiso 1 1 calc R
C38 C 0.8676(4) 0.6349(4) 0.4880(3) 0.0340(12) Uani 1 1 d .
H38A H 0.9192 0.5716 0.4453 0.041 Uiso 1 1 calc R
H38B H 0.9203 0.6797 0.4899 0.041 Uiso 1 1 calc R
C39 C 0.7988(4) 0.5987(4) 0.5902(3) 0.0321(12) Uani 1 1 d .
H39 H 0.8542 0.5472 0.6323 0.038 Uiso 1 1 calc R
C40 C 0.6702(4) 0.6214(4) 0.4876(4) 0.0396(13) Uani 1 1 d .
H40 H 0.6125 0.6155 0.4551 0.047 Uiso 1 1 calc R
C41 C 0.7061(4) 0.5568(4) 0.5654(3) 0.0344(12) Uani 1 1 d .
H41 H 0.6785 0.4965 0.5982 0.041 Uiso 1 1 calc R
Al1 Al 0.23733(11) 0.63753(10) 0.78361(9) 0.0214(3) Uani 1 1 d .
P1 P 0.38547(10) 0.82476(9) 0.73639(8) 0.0196(3) Uani 1 1 d .
Cl1 Cl 0.38206(10) 0.61431(10) 0.62959(7) 0.0319(3) Uani 1 1 d .
Rh1 Rh 0.53562(3) 0.70120(3) 0.61904(2) 0.02280(14) Uani 1 1 d .

loop_
_atom_site_aniso_label
_atom_site_aniso_U_11
_atom_site_aniso_U_22
_atom_site_aniso_U_33
_atom_site_aniso_U_23
_atom_site_aniso_U_13
_atom_site_aniso_U_12
C1 0.028(3) 0.023(3) 0.033(3) -0.001(2) -0.012(2) -0.009(2)
C2 0.032(3) 0.036(3) 0.070(4) 0.010(3) -0.027(3) -0.010(2)
C3 0.034(3) 0.041(3) 0.047(3) 0.000(3) -0.015(2) -0.018(2)
C4 0.041(3) 0.078(4) 0.043(3) -0.007(3) -0.020(3) -0.023(3)
C5 0.029(3) 0.022(3) 0.027(3) -0.003(2) -0.013(2) -0.008(2)
C6 0.053(3) 0.021(3) 0.033(3) 0.004(2) -0.014(2) -0.015(2)
C7 0.053(3) 0.026(3) 0.038(3) 0.001(2) -0.015(3) -0.013(2)
C8 0.045(3) 0.026(3) 0.054(3) 0.007(3) -0.023(3) -0.007(2)
C9 0.017(2) 0.013(2) 0.021(3) -0.001(2) -0.0039(19) 0.0013(19)
C10 0.021(2) 0.017(3) 0.027(3) -0.003(2) -0.009(2) -0.006(2)
C11 0.024(3) 0.016(3) 0.022(3) -0.004(2) -0.004(2) -0.007(2)
C12 0.037(3) 0.031(3) 0.030(3) -0.003(2) -0.010(3) -0.015(2)
C13 0.066(4) 0.041(3) 0.022(3) 0.005(2) -0.013(3) -0.024(3)
C14 0.067(4) 0.034(3) 0.029(3) -0.003(3) 0.007(3) -0.031(3)
C15 0.035(3) 0.028(3) 0.045(3) -0.012(3) 0.000(3) -0.016(2)
C16 0.035(3) 0.023(3) 0.022(3) -0.005(2) -0.004(2) -0.011(2)
C17 0.019(2) 0.020(3) 0.027(3) 0.002(2) -0.008(2) -0.010(2)
C18 0.024(3) 0.017(3) 0.035(3) 0.002(2) -0.010(2) -0.007(2)
C19 0.024(3) 0.025(3) 0.041(3) -0.005(2) -0.004(2) -0.006(2)
C20 0.028(3) 0.023(3) 0.053(4) 0.004(3) -0.014(3) -0.008(2)
C21 0.038(3) 0.031(3) 0.031(3) 0.008(2) -0.018(3) -0.015(3)
C22 0.027(3) 0.023(3) 0.027(3) 0.008(2) -0.011(2) -0.013(2)
C23 0.037(3) 0.021(3) 0.032(3) -0.009(2) -0.002(2) -0.002(2)
C24 0.045(3) 0.043(3) 0.072(4) 0.004(3) -0.031(3) 0.001(3)
C25 0.040(3) 0.045(3) 0.026(3) 0.003(2) -0.012(2) -0.008(3)
C26 0.022(2) 0.018(3) 0.016(2) 0.000(2) -0.003(2) -0.009(2)
C27 0.026(3) 0.026(3) 0.022(3) -0.004(2) -0.001(2) -0.011(2)
C28 0.036(3) 0.020(3) 0.038(3) -0.007(2) -0.007(3) -0.015(2)
C29 0.027(3) 0.039(3) 0.032(3) -0.013(3) -0.002(2) -0.015(2)
C30 0.025(3) 0.039(3) 0.026(3) -0.010(2) -0.008(2) -0.009(2)
C31 0.027(3) 0.019(3) 0.020(2) -0.002(2) -0.001(2) -0.008(2)
C32 0.043(3) 0.023(3) 0.044(3) 0.006(2) -0.015(2) -0.017(2)
C33 0.045(3) 0.052(4) 0.057(3) -0.016(3) -0.018(3) -0.023(3)
C34 0.023(2) 0.033(3) 0.028(3) 0.002(2) -0.010(2) -0.007(2)
C35 0.017(2) 0.030(3) 0.044(3) 0.002(3) -0.003(2) -0.004(2)
C36 0.020(2) 0.039(3) 0.021(3) -0.007(2) 0.000(2) -0.009(2)
C37 0.031(3) 0.056(4) 0.018(3) 0.010(2) -0.003(2) -0.012(3)
C38 0.022(3) 0.040(3) 0.033(3) -0.005(2) -0.003(2) -0.005(2)
C39 0.025(3) 0.035(3) 0.028(3) 0.006(2) -0.008(2) -0.004(2)
C40 0.023(3) 0.061(4) 0.037(3) -0.023(3) -0.004(2) -0.012(3)
C41 0.032(3) 0.027(3) 0.040(3) -0.006(3) -0.003(2) -0.009(2)
Al1 0.0225(7) 0.0204(8) 0.0229(7) -0.0016(6) -0.0069(6) -0.0082(6)
P1 0.0213(6) 0.0176(7) 0.0209(6) -0.0005(5) -0.0066(5) -0.0071(5)
Cl1 0.0356(7) 0.0403(8) 0.0267(6) -0.0105(6) -0.0018(5) -0.0219(6)
Rh1 0.0208(2) 0.0243(2) 0.0236(2) -0.00595(16) -0.00415(16) -0.00745(16)

loop_
_atom_type_symbol
_atom_type_description
_atom_type_scat_dispersion_real
_atom_type_scat_dispersion_imag
_atom_type_scat_source
C C 0.0033 0.0016 'International Tables Vol C Tables 4.2.6.8 and 6.1.1.4'
H H 0 0 'International Tables Vol C Tables 4.2.6.8 and 6.1.1.4'
Al Al 0.0645 0.0514 'International Tables Vol C Tables 4.2.6.8 and 6.1.1.4'
P P 0.1023 0.0942 'International Tables Vol C Tables 4.2.6.8 and 6.1.1.4'
Cl Cl 0.1484 0.1585 'International Tables Vol C Tables 4.2.6.8 and 6.1.1.4'
Rh Rh -1.1178 0.9187 'International Tables Vol C Tables 4.2.6.8 and 6.1.1.4'

loop_
_geom_angle_atom_site_label_1
_geom_angle_atom_site_label_2
_geom_angle_atom_site_label_3
_geom_angle
C4 C1 C2 107.8(4)
C4 C1 C3 106.3(4)
C2 C1 C3 107.1(4)
C4 C1 Al1 110.1(3)
C2 C1 Al1 112.3(3)
C3 C1 Al1 112.9(3)
C1 C2 H2A 109.5
C1 C2 H2B 109.5
H2A C2 H2B 109.5
C1 C2 H2C 109.5
H2A C2 H2C 109.5
H2B C2 H2C 109.5
C1 C3 H3A 109.5
C1 C3 H3B 109.5
H3A C3 H3B 109.5
C1 C3 H3C 109.5
H3A C3 H3C 109.5
H3B C3 H3C 109.5
C1 C4 H4A 109.5
C1 C4 H4B 109.5
H4A C4 H4B 109.5
C1 C4 H4C 109.5
H4A C4 H4C 109.5
H4B C4 H4C 109.5
C6 C5 C8 107.2(3)
C6 C5 C7 107.3(4)
C8 C5 C7 106.8(4)
C6 C5 Al1 115.4(3)
C8 C5 Al1 110.9(3)
C7 C5 Al1 108.9(3)
C5 C6 H6A 109.5
C5 C6 H6B 109.5
H6A C6 H6B 109.5
C5 C6 H6C 109.5
H6A C6 H6C 109.5
H6B C6 H6C 109.5
C5 C7 H7A 109.5
C5 C7 H7B 109.5
H7A C7 H7B 109.5
C5 C7 H7C 109.5
H7A C7 H7C 109.5
H7B C7 H7C 109.5
C5 C8 H8A 109.5
C5 C8 H8B 109.5
H8A C8 H8B 109.5
C5 C8 H8C 109.5
H8A C8 H8C 109.5
H8B C8 H8C 109.5
C10 C9 P1 117.4(3)
C10 C9 Al1 123.9(3)
P1 C9 Al1 118.2(2)
C9 C10 C11 127.2(4)
C9 C10 H10 116.4
C11 C10 H10 116.4
C16 C11 C12 117.5(4)
C16 C11 C10 121.9(4)
C12 C11 C10 120.5(4)
C13 C12 C11 121.6(4)
C13 C12 H12 119.2
C11 C12 H12 119.2
C14 C13 C12 119.6(4)
C14 C13 H13 120.2
C12 C13 H13 120.2
C13 C14 C15 120.0(4)
C13 C14 H14 120
C15 C14 H14 120
C14 C15 C16 120.0(4)
C14 C15 H15 120
C16 C15 H15 120
C15 C16 C11 121.3(4)
C15 C16 H16 119.4
C11 C16 H16 119.4
C22 C17 C18 117.7(4)
C22 C17 P1 121.8(3)
C18 C17 P1 120.4(3)
C19 C18 C17 119.9(4)
C19 C18 C23 115.7(4)
C17 C18 C23 124.3(4)
C20 C19 C18 122.8(4)
C20 C19 H19 118.6
C18 C19 H19 118.6
C19 C20 C21 116.9(4)
C19 C20 C24 121.8(4)
C21 C20 C24 121.3(4)
C20 C21 C22 123.1(4)
C20 C21 H21 118.5
C22 C21 H21 118.5
C21 C22 C17 119.4(4)
C21 C22 C25 116.0(4)
C17 C22 C25 124.6(4)
C18 C23 H23A 109.5
C18 C23 H23B 109.5
H23A C23 H23B 109.5
C18 C23 H23C 109.5
H23A C23 H23C 109.5
H23B C23 H23C 109.5
C20 C24 H24A 109.5
C20 C24 H24B 109.5
H24A C24 H24B 109.5
C20 C24 H24C 109.5
H24A C24 H24C 109.5
H24B C24 H24C 109.5
C22 C25 H25A 109.5
C22 C25 H25B 109.5
H25A C25 H25B 109.5
C22 C25 H25C 109.5
H25A C25 H25C 109.5
H25B C25 H25C 109.5
C31 C26 C27 117.3(4)
C31 C26 P1 118.3(3)
C27 C26 P1 124.1(3)
C28 C27 C26 119.5(4)
C28 C27 C32 116.3(4)
C26 C27 C32 124.1(4)
C29 C28 C27 123.6(4)
C29 C28 H28 118.2
C27 C28 H28 118.2
C28 C29 C30 116.7(4)
C28 C29 C33 122.2(4)
C30 C29 C33 121.1(4)
C29 C30 C31 122.8(4)
C29 C30 H30 118.6
C31 C30 H30 118.6
C30 C31 C26 120.0(4)
C30 C31 C34 115.8(4)
C26 C31 C34 124.1(4)
C27 C32 H32A 109.5
C27 C32 H32B 109.5
H32A C32 H32B 109.5
C27 C32 H32C 109.5
H32A C32 H32C 109.5
H32B C32 H32C 109.5
C29 C33 H33A 109.5
C29 C33 H33B 109.5
H33A C33 H33B 109.5
C29 C33 H33C 109.5
H33A C33 H33C 109.5
H33B C33 H33C 109.5
C31 C34 H34A 109.5
C31 C34 H34B 109.5
H34A C34 H34B 109.5
C31 C34 H34C 109.5
H34A C34 H34C 109.5
H34B C34 H34C 109.5
C36 C35 C37 106.3(4)
C36 C35 Rh1 71.2(2)
C37 C35 Rh1 97.2(3)
C36 C35 H35 126.8
C37 C35 H35 126.8
Rh1 C35 H35 99.5
C35 C36 C39 105.9(4)
C35 C36 Rh1 70.7(2)
C39 C36 Rh1 98.0(3)
C35 C36 H36 127.1
C39 C36 H36 127.1
Rh1 C36 H36 99.1
C40 C37 C35 101.0(3)
C40 C37 C38 100.7(4)
C35 C37 C38 100.4(3)
C40 C37 H37 117.2
C35 C37 H37 117.2
C38 C37 H37 117.2
C39 C38 C37 92.8(3)
C39 C38 H38A 113.1
C37 C38 H38A 113.1
C39 C38 H38B 113.1
C37 C38 H38B 113.1
H38A C38 H38B 110.5
C41 C39 C36 100.9(3)
C41 C39 C38 101.2(4)
C36 C39 C38 101.2(3)
C41 C39 H39 116.9
C36 C39 H39 116.9
C38 C39 H39 116.9
C41 C40 C37 106.5(4)
C41 C40 Rh1 72.7(3)
C37 C40 Rh1 94.6(3)
C41 C40 H40 126.7
C37 C40 H40 126.7
Rh1 C40 H40 100.5
C40 C41 C39 106.9(4)
C40 C41 Rh1 71.3(3)
C39 C41 Rh1 95.1(3)
C40 C41 H41 126.6
C39 C41 H41 126.6
Rh1 C41 H41 101.2
C5 Al1 C1 117.40(18)
C5 Al1 C9 113.78(17)
C1 Al1 C9 120.10(17)
C5 Al1 Cl1 99.15(13)
C1 Al1 Cl1 102.86(13)
C9 Al1 Cl1 97.57(12)
C9 P1 C26 110.76(18)
C9 P1 C17 99.24(17)
C26 P1 C17 111.10(18)
C9 P1 Rh1 109.19(13)
C26 P1 Rh1 109.07(12)
C17 P1 Rh1 117.08(14)
Al1 Cl1 Rh1 109.49(5)
C35 Rh1 C36 38.12(16)
C35 Rh1 C40 66.91(18)
C36 Rh1 C40 78.68(17)
C35 Rh1 C41 78.47(17)
C36 Rh1 C41 65.92(17)
C40 Rh1 C41 36.04(16)
C35 Rh1 P1 104.40(13)
C36 Rh1 P1 100.85(12)
C40 Rh1 P1 166.67(15)
C41 Rh1 P1 155.30(13)
C35 Rh1 Cl1 157.12(13)
C36 Rh1 Cl1 156.74(12)
C40 Rh1 Cl1 95.60(13)
C41 Rh1 Cl1 96.17(13)
P1 Rh1 Cl1 89.80(4)

loop_
_geom_bond_atom_site_label_1
_geom_bond_atom_site_label_2
_geom_bond_distance
C1 C4 1.528(6)
C1 C2 1.534(6)
C1 C3 1.537(6)
C1 Al1 2.028(4)
C2 H2A 0.98
C2 H2B 0.98
C2 H2C 0.98
C3 H3A 0.98
C3 H3B 0.98
C3 H3C 0.98
C4 H4A 0.98
C4 H4B 0.98
C4 H4C 0.98
C5 C6 1.526(6)
C5 C8 1.534(6)
C5 C7 1.540(6)
C5 Al1 2.020(4)
C6 H6A 0.98
C6 H6B 0.98
C6 H6C 0.98
C7 H7A 0.98
C7 H7B 0.98
C7 H7C 0.98
C8 H8A 0.98
C8 H8B 0.98
C8 H8C 0.98
C9 C10 1.345(5)
C9 P1 1.842(4)
C9 Al1 2.033(4)
C10 C11 1.463(5)
C10 H10 0.95
C11 C16 1.386(6)
C11 C12 1.391(6)
C12 C13 1.380(6)
C12 H12 0.95
C13 C14 1.374(7)
C13 H13 0.95
C14 C15 1.380(6)
C14 H14 0.95
C15 C16 1.380(6)
C15 H15 0.95
C16 H16 0.95
C17 C22 1.400(5)
C17 C18 1.421(5)
C17 P1 1.864(4)
C18 C19 1.385(6)
C18 C23 1.521(6)
C19 C20 1.372(6)
C19 H19 0.95
C20 C21 1.377(6)
C20 C24 1.516(6)
C21 C22 1.400(6)
C21 H21 0.95
C22 C25 1.511(6)
C23 H23A 0.98
C23 H23B 0.98
C23 H23C 0.98
C24 H24A 0.98
C24 H24B 0.98
C24 H24C 0.98
C25 H25A 0.98
C25 H25B 0.98
C25 H25C 0.98
C26 C31 1.418(5)
C26 C27 1.421(6)
C26 P1 1.844(4)
C27 C28 1.383(6)
C27 C32 1.522(6)
C28 C29 1.380(6)
C28 H28 0.95
C29 C30 1.381(6)
C29 C33 1.513(6)
C30 C31 1.391(6)
C30 H30 0.95
C31 C34 1.518(6)
C32 H32A 0.98
C32 H32B 0.98
C32 H32C 0.98
C33 H33A 0.98
C33 H33B 0.98
C33 H33C 0.98
C34 H34A 0.98
C34 H34B 0.98
C34 H34C 0.98
C35 C36 1.377(6)
C35 C37 1.534(6)
C35 Rh1 2.106(4)
C35 H35 0.95
C36 C39 1.528(6)
C36 Rh1 2.112(4)
C36 H36 0.95
C37 C40 1.527(7)
C37 C38 1.538(6)
C37 H37 1
C38 C39 1.536(6)
C38 H38A 0.99
C38 H38B 0.99
C39 C41 1.512(6)
C39 H39 1
C40 C41 1.352(6)
C40 Rh1 2.177(4)
C40 H40 0.95
C41 Rh1 2.195(4)
C41 H41 0.95
Al1 Cl1 2.3284(15)
P1 Rh1 2.3409(11)
Cl1 Rh1 2.3870(12)
